data_1572172
loop_
_publ_author_name
'Sire, Charline'
'Meneyrol, Vincent'
'Saffon-Merceron, Nathalie'
'Terreno, Enzo'
'Garello, Francesca'
'Tei, Lorenzo'
'Jestin, Emmanuelle'
'Tripier, Rapha&#xeb;l'
'Troadec, Thibault'

_publ_section_title
;
 A versatile fluorinated azamacrocyclic chelator enabling <sup>18</sup>F
 PET or <sup>19</sup>F MRI: a first step towards new multimodal and smart
 contrast agents.
;
_journal_issue 33
_journal_name_full 'Chemical science'
_journal_page_first 13550
_journal_page_last 13557
_journal_paper_doi 10.1039/d4sc02871f
_journal_volume 15
_journal_year 2024
_chemical_absolute_configuration ad
_chemical_formula_sum 'C22 H36 B2 F6 N6 O2 Zn'
_chemical_formula_weight 617.56
_space_group_crystal_system orthorhombic
_space_group_IT_number 29
_space_group_name_Hall 'P 2c -2ac'
_space_group_name_H-M_alt 'P c a 21'
_atom_sites_solution_hydrogens mixed
_atom_sites_solution_primary dual
_atom_sites_solution_secondary difmap
_audit_creation_method SHELXL-2018/3
_audit_update_record
;
2023-12-13 deposited with the CCDC.	2024-07-17 downloaded from the CCDC.
;
_cell_angle_alpha 90
_cell_angle_beta 90
_cell_angle_gamma 90
_cell_formula_units_Z 4
_cell_length_a 17.1147(8)
_cell_length_b 9.0627(5)
_cell_length_c 16.9949(8)
_cell_measurement_reflns_used 9742
_cell_measurement_temperature 193(2)
_cell_measurement_theta_max 28.28
_cell_measurement_theta_min 3.27
_cell_volume 2636.0(2)
_computing_cell_refinement 'Bruker SAINT'
_computing_data_collection 'Bruker APEX3'
_computing_data_reduction 'Bruker SAINT'
_computing_molecular_graphics 'Bruker SHELXTL'
_computing_publication_material 'Bruker SHELXTL'
_computing_structure_refinement 'SHELXL-2018/3 (Sheldrick, 2018)'
_computing_structure_solution 'SHELXT (Sheldrick 20158)'
_diffrn_ambient_temperature 193(2)
_diffrn_detector_area_resol_mean 7.3910
_diffrn_measured_fraction_theta_full 0.998
_diffrn_measured_fraction_theta_max 0.998
_diffrn_measurement_device_type 'Bruker D8-Venture Photon III-C14 detector'
_diffrn_measurement_method 'Phi and omega scans'
_diffrn_radiation_type MoK\a
_diffrn_radiation_wavelength 0.71073
_diffrn_reflns_av_R_equivalents 0.0376
_diffrn_reflns_av_unetI/netI 0.0276
_diffrn_reflns_Laue_measured_fraction_full 0.998
_diffrn_reflns_Laue_measured_fraction_max 0.998
_diffrn_reflns_limit_h_max 22
_diffrn_reflns_limit_h_min -22
_diffrn_reflns_limit_k_max 12
_diffrn_reflns_limit_k_min -12
_diffrn_reflns_limit_l_max 22
_diffrn_reflns_limit_l_min -19
_diffrn_reflns_number 64889
_diffrn_reflns_point_group_measured_fraction_full 0.956
_diffrn_reflns_point_group_measured_fraction_max 0.927
_diffrn_reflns_theta_full 25.242
_diffrn_reflns_theta_max 28.310
_diffrn_reflns_theta_min 3.274
_diffrn_source 'Fine-focus sealed tube'
_exptl_absorpt_coefficient_mu 1.008
_exptl_absorpt_correction_T_max 0.7457
_exptl_absorpt_correction_T_min 0.6317
_exptl_absorpt_correction_type multi-scan
_exptl_absorpt_process_details 'SADABS (Bruker-AXS)'
_exptl_crystal_colour colourless
_exptl_crystal_density_diffrn 1.556
_exptl_crystal_description plate
_exptl_crystal_F_000 1280
_exptl_crystal_size_max 0.250
_exptl_crystal_size_mid 0.200
_exptl_crystal_size_min 0.050
_refine_diff_density_max 0.224
_refine_diff_density_min -0.319
_refine_diff_density_rms 0.045
_refine_ls_abs_structure_details
; 
 Flack x determined using 2260 quotients [(I+)-(I-)]/[(I+)+(I-)] 
 (Parsons, Flack and Wagner, Acta Cryst. B69 (2013) 249-259). 
;
_refine_ls_abs_structure_Flack 0.006(3)
_refine_ls_extinction_method none
_refine_ls_goodness_of_fit_ref 1.047
_refine_ls_hydrogen_treatment mixed
_refine_ls_matrix_type full
_refine_ls_number_parameters 376
_refine_ls_number_reflns 6090
_refine_ls_number_restraints 7
_refine_ls_restrained_S_all 1.052
_refine_ls_R_factor_all 0.0303
_refine_ls_R_factor_gt 0.0239
_refine_ls_shift/su_max 0.001
_refine_ls_shift/su_mean 0.000
_refine_ls_structure_factor_coef Fsqd
_refine_ls_weighting_details 'w=1/[\s^2^(Fo^2^)+(0.0205P)^2^+0.6837P] where P=(Fo^2^+2Fc^2^)/3'
_refine_ls_weighting_scheme calc
_refine_ls_wR_factor_gt 0.0499
_refine_ls_wR_factor_ref 0.0521
_reflns_Friedel_coverage 0.797
_reflns_Friedel_fraction_full 0.912
_reflns_Friedel_fraction_max 0.851
_reflns_number_gt 5529
_reflns_number_total 6090
_reflns_threshold_expression 'I > 2\s(I)'
_cod_data_source_file d4sc02871f2.cif
_cod_data_source_block Zn(Do2py2BF3)
_cod_depositor_comments 'Adding full bibliography for 1572170--1572172.cif.'
_cod_database_code 1572172
_shelx_shelxl_version_number 2018/3
_shelx_space_group_comment
; 
The symmetry employed for this shelxl refinement is uniquely defined 
by the following loop, which should always be used as a source of 
symmetry information in preference to the above space-group names. 
They are only intended as comments. 
;
_shelx_estimated_absorpt_t_min 0.787
_shelx_estimated_absorpt_t_max 0.951
_exptl_absorpt_special_details
;
SADABS-2016/2 - Krause, L., Herbst-Irmer, R., Sheldrick G.M. & Stalke D.,
 J. Appl. Cryst. 48 (2015) 3-10.
;

loop_
_space_group_symop_operation_xyz
'x, y, z'
'-x, -y, z+1/2'
'x+1/2, -y, z'
'-x+1/2, y, z+1/2'

loop_
_atom_site_label
_atom_site_type_symbol
_atom_site_fract_x
_atom_site_fract_y
_atom_site_fract_z
_atom_site_U_iso_or_equiv
_atom_site_adp_type
_atom_site_occupancy
_atom_site_site_symmetry_order
_atom_site_calc_flag
_atom_site_refinement_flags_posn
_atom_site_refinement_flags_adp
_atom_site_refinement_flags_occupancy
_atom_site_disorder_assembly
_atom_site_disorder_group
Zn1 Zn 0.70854(2) 0.52406(2) 0.47123(2) 0.01847(6) Uani 1 1 d . . . . .
F1 F 0.91101(10) 0.17422(18) 0.41181(14) 0.0522(5) Uani 1 1 d . . . . .
F2 F 0.89935(10) 0.2796(2) 0.29111(12) 0.0471(4) Uani 1 1 d . . . . .
F3 F 0.88561(9) 0.41978(17) 0.40165(10) 0.0317(3) Uani 1 1 d . . . . .
F4 F 0.66080(9) 0.60997(16) 0.66130(10) 0.0318(3) Uani 1 1 d . . . . .
F5 F 0.68242(11) 0.84984(18) 0.69572(10) 0.0410(4) Uani 1 1 d . . . . .
F6 F 0.55810(10) 0.76061(19) 0.69035(10) 0.0430(4) Uani 1 1 d . . . . .
N1 N 0.72396(11) 0.6824(2) 0.37271(12) 0.0204(4) Uani 1 1 d . . . . .
N2 N 0.72004(11) 0.3666(2) 0.36404(12) 0.0222(4) Uani 1 1 d . . . . .
N3 N 0.60447(11) 0.3784(2) 0.49174(11) 0.0221(5) Uani 1 1 d . . . . .
N4 N 0.61067(11) 0.6938(2) 0.50124(12) 0.0202(4) Uani 1 1 d . . . . .
N5 N 0.80346(11) 0.6667(2) 0.51078(12) 0.0199(4) Uani 1 1 d . . . . .
N6 N 0.74978(12) 0.3619(2) 0.55547(13) 0.0214(4) Uani 1 1 d . . . . .
C1 C 0.70247(14) 0.6089(3) 0.29824(14) 0.0248(5) Uani 1 1 d . . . . .
H1A H 0.720872 0.669119 0.253322 0.030 Uiso 1 1 calc R U . . .
H1B H 0.644884 0.600978 0.294693 0.030 Uiso 1 1 calc R U . . .
C2 C 0.73841(15) 0.4554(3) 0.29331(15) 0.0252(5) Uani 1 1 d . . . . .
H2A H 0.718237 0.404288 0.246002 0.030 Uiso 1 1 calc R U . . .
H2B H 0.795809 0.464344 0.287873 0.030 Uiso 1 1 calc R U . . .
C3 C 0.63938(14) 0.3078(3) 0.35651(16) 0.0259(5) Uani 1 1 d . . . . .
H3A H 0.639327 0.224740 0.318686 0.031 Uiso 1 1 calc R U . . .
H3B H 0.604834 0.385958 0.335365 0.031 Uiso 1 1 calc R U . . .
C4 C 0.60770(15) 0.2553(3) 0.43440(15) 0.0258(5) Uani 1 1 d . . . . .
H4A H 0.554615 0.214318 0.426803 0.031 Uiso 1 1 calc R U . . .
H4B H 0.641527 0.175807 0.455269 0.031 Uiso 1 1 calc R U . . .
C5 C 0.53239(12) 0.4668(3) 0.4811(2) 0.0248(6) Uani 1 1 d . . . . .
H5A H 0.487045 0.410938 0.501626 0.030 Uiso 1 1 calc R U . . .
H5B H 0.523687 0.484713 0.424291 0.030 Uiso 1 1 calc R U . . .
C6 C 0.53861(13) 0.6133(3) 0.52381(16) 0.0247(5) Uani 1 1 d . . . . .
H6A H 0.492423 0.674578 0.511140 0.030 Uiso 1 1 calc R U . . .
H6B H 0.538851 0.595592 0.581294 0.030 Uiso 1 1 calc R U . . .
C7 C 0.59736(14) 0.7667(3) 0.42414(15) 0.0240(5) Uani 1 1 d . . . . .
H7A H 0.563908 0.854665 0.431811 0.029 Uiso 1 1 calc R U . . .
H7B H 0.569461 0.697892 0.388687 0.029 Uiso 1 1 calc R U . . .
C8 C 0.67327(15) 0.8129(3) 0.38632(15) 0.0235(5) Uani 1 1 d . . . . .
H8A H 0.662395 0.862389 0.335562 0.028 Uiso 1 1 calc R U . . .
H8B H 0.700624 0.884038 0.420893 0.028 Uiso 1 1 calc R U . . .
C9 C 0.80661(14) 0.7291(3) 0.37274(15) 0.0240(5) Uani 1 1 d . . . . .
H9A H 0.812314 0.821113 0.341847 0.029 Uiso 1 1 calc R U . . .
H9B H 0.839140 0.651963 0.347712 0.029 Uiso 1 1 calc R U . . .
C10 C 0.83411(13) 0.7548(2) 0.45567(13) 0.0204(5) Uani 1 1 d . . . . .
C11 C 0.88944(12) 0.8619(2) 0.4733(2) 0.0264(5) Uani 1 1 d . . . . .
H11 H 0.909575 0.924243 0.433234 0.032 Uiso 1 1 calc R U . . .
C12 C 0.91470(15) 0.8761(3) 0.55003(18) 0.0304(6) Uani 1 1 d . . . . .
H12 H 0.952478 0.948678 0.563419 0.037 Uiso 1 1 calc R U . . .
C13 C 0.88452(14) 0.7838(3) 0.60727(16) 0.0286(5) Uani 1 1 d . . . . .
H13 H 0.901803 0.790098 0.660281 0.034 Uiso 1 1 calc R U . . .
C14 C 0.82849(15) 0.6820(3) 0.58514(15) 0.0240(5) Uani 1 1 d . . . . .
H14 H 0.806688 0.619895 0.624466 0.029 Uiso 1 1 calc R U . . .
C15 C 0.77640(14) 0.2410(3) 0.37148(16) 0.0264(5) Uani 1 1 d . . . . .
H15A H 0.765550 0.170372 0.328422 0.032 Uiso 1 1 calc R U . . .
H15B H 0.765393 0.189557 0.421653 0.032 Uiso 1 1 calc R U . . .
C16 C 0.61119(14) 0.3205(3) 0.57250(15) 0.0239(5) Uani 1 1 d . . . . .
H16A H 0.577278 0.232733 0.578482 0.029 Uiso 1 1 calc R U . . .
H16B H 0.593470 0.396346 0.610450 0.029 Uiso 1 1 calc R U . . .
C17 C 0.69475(14) 0.2791(3) 0.58987(15) 0.0213(5) Uani 1 1 d . . . . .
C18 C 0.71313(15) 0.1622(3) 0.63904(15) 0.0259(5) Uani 1 1 d . . . . .
H18 H 0.672911 0.104338 0.662107 0.031 Uiso 1 1 calc R U . . .
C19 C 0.79059(16) 0.1309(3) 0.65408(16) 0.0306(6) Uani 1 1 d . . . . .
H19 H 0.804495 0.051006 0.687446 0.037 Uiso 1 1 calc R U . . .
C20 C 0.84773(16) 0.2178(3) 0.61976(15) 0.0291(6) Uani 1 1 d . . . . .
H20 H 0.901495 0.200110 0.629959 0.035 Uiso 1 1 calc R U . . .
C21 C 0.82502(15) 0.3301(3) 0.57072(14) 0.0248(5) Uani 1 1 d . . . . .
H21 H 0.864350 0.388274 0.546337 0.030 Uiso 1 1 calc R U . . .
C22 C 0.62915(15) 0.8079(3) 0.56214(14) 0.0228(5) Uani 1 1 d . . . . .
H22A H 0.589164 0.886544 0.558411 0.027 Uiso 1 1 calc R U . . .
H22B H 0.680012 0.853028 0.548309 0.027 Uiso 1 1 calc R U . . .
B1 B 0.86864(17) 0.2802(3) 0.3693(2) 0.0303(6) Uani 1 1 d . . . . .
B2 B 0.63362(18) 0.7553(3) 0.65257(18) 0.0274(6) Uani 1 1 d . . . . .
O1 O 1.01289(15) 0.4849(3) 0.24200(19) 0.0570(8) Uani 1 1 d . . . . .
H1C H 0.991(3) 0.554(5) 0.229(3) 0.079(17) Uiso 1 1 d . . . . .
H1D H 0.975(3) 0.425(5) 0.256(3) 0.079(14) Uiso 1 1 d . . . . .
O2 O 0.4932(12) 0.0379(19) 0.7383(16) 0.081(5) Uani 0.47(4) 1 d . U P A 1
H2C H 0.519(3) 0.073(6) 0.765(4) 0.098 Uiso 0.47(4) 1 d . U P A 1
H2D H 0.516(3) -0.054(6) 0.749(4) 0.098 Uiso 0.47(4) 1 d . U P A 1
O2' O 0.4831(8) 0.011(2) 0.7715(14) 0.083(4) Uani 0.53(4) 1 d . U P A 2
H2E H 0.519(3) 0.073(6) 0.765(4) 0.099 Uiso 0.53(4) 1 d . U P A 2
H2F H 0.516(3) -0.054(6) 0.749(4) 0.099 Uiso 0.53(4) 1 d . U P A 2

loop_
_atom_site_aniso_label
_atom_site_aniso_U_11
_atom_site_aniso_U_22
_atom_site_aniso_U_33
_atom_site_aniso_U_23
_atom_site_aniso_U_13
_atom_site_aniso_U_12
Zn1 0.01863(10) 0.01894(11) 0.01784(11) 0.00347(15) -0.00047(13) -0.00299(9)
F1 0.0292(9) 0.0317(9) 0.0956(16) 0.0176(10) -0.0112(9) 0.0004(7)
F2 0.0381(9) 0.0528(11) 0.0503(11) -0.0150(9) 0.0171(8) -0.0066(8)
F3 0.0314(8) 0.0268(7) 0.0368(9) -0.0005(7) -0.0065(6) -0.0061(6)
F4 0.0408(8) 0.0240(8) 0.0307(8) 0.0063(6) -0.0081(7) -0.0008(7)
F5 0.0684(11) 0.0292(9) 0.0253(8) 0.0036(7) -0.0115(8) -0.0146(8)
F6 0.0504(10) 0.0446(10) 0.0341(10) -0.0014(7) 0.0181(8) 0.0006(8)
N1 0.0215(9) 0.0228(10) 0.0170(10) 0.0010(8) 0.0005(8) -0.0008(7)
N2 0.0213(10) 0.0240(11) 0.0214(11) 0.0008(9) 0.0003(8) -0.0037(8)
N3 0.0208(9) 0.0220(10) 0.0235(13) 0.0005(7) -0.0002(7) -0.0011(7)
N4 0.0188(9) 0.0217(10) 0.0199(10) 0.0017(8) -0.0009(7) -0.0023(8)
N5 0.0202(9) 0.0201(10) 0.0194(10) 0.0023(8) 0.0011(8) 0.0004(8)
N6 0.0229(10) 0.0204(10) 0.0210(10) 0.0013(8) 0.0000(8) -0.0006(8)
C1 0.0299(12) 0.0290(13) 0.0155(12) 0.0022(10) -0.0022(10) -0.0003(10)
C2 0.0286(12) 0.0277(13) 0.0194(12) -0.0016(9) 0.0009(10) -0.0021(10)
C3 0.0223(12) 0.0303(14) 0.0251(13) -0.0038(11) -0.0021(10) -0.0053(11)
C4 0.0240(12) 0.0236(13) 0.0298(14) -0.0031(10) 0.0006(10) -0.0054(9)
C5 0.0178(9) 0.0254(11) 0.0312(17) 0.0011(11) -0.0010(11) -0.0023(8)
C6 0.0188(11) 0.0279(13) 0.0273(13) 0.0031(10) 0.0021(10) 0.0008(9)
C7 0.0239(12) 0.0268(13) 0.0214(13) 0.0042(10) -0.0023(10) 0.0031(10)
C8 0.0290(12) 0.0209(12) 0.0205(12) 0.0056(9) -0.0009(10) 0.0011(10)
C9 0.0251(12) 0.0251(13) 0.0217(12) 0.0052(10) 0.0029(10) -0.0016(10)
C10 0.0210(10) 0.0180(10) 0.0224(14) 0.0021(9) 0.0015(8) 0.0029(8)
C11 0.0235(10) 0.0186(10) 0.0372(13) 0.0026(14) 0.0033(14) -0.0003(8)
C12 0.0231(12) 0.0241(12) 0.0441(16) -0.0106(12) -0.0022(11) -0.0005(10)
C13 0.0251(13) 0.0337(14) 0.0268(14) -0.0092(11) -0.0027(10) 0.0050(10)
C14 0.0251(13) 0.0275(13) 0.0195(12) -0.0005(10) 0.0001(10) 0.0018(10)
C15 0.0278(13) 0.0218(13) 0.0297(14) -0.0023(10) 0.0012(10) -0.0023(10)
C16 0.0230(12) 0.0247(12) 0.0240(13) 0.0056(10) 0.0052(9) -0.0048(10)
C17 0.0252(12) 0.0188(12) 0.0197(12) -0.0037(9) 0.0027(9) -0.0023(9)
C18 0.0364(14) 0.0180(11) 0.0234(13) 0.0021(9) 0.0059(10) -0.0010(10)
C19 0.0462(15) 0.0211(12) 0.0245(14) 0.0024(10) -0.0001(11) 0.0107(11)
C20 0.0318(13) 0.0297(13) 0.0257(14) -0.0028(11) -0.0003(10) 0.0080(11)
C21 0.0241(12) 0.0281(13) 0.0223(13) -0.0007(10) 0.0011(9) 0.0021(10)
C22 0.0249(12) 0.0197(11) 0.0237(13) 0.0012(10) -0.0003(10) 0.0016(9)
B1 0.0254(14) 0.0244(14) 0.0411(19) -0.0022(13) 0.0016(13) -0.0018(12)
B2 0.0361(15) 0.0253(14) 0.0209(14) 0.0019(11) 0.0013(12) -0.0027(12)
O1 0.0377(14) 0.0526(17) 0.081(2) 0.0203(14) -0.0136(13) -0.0048(13)
O2 0.063(7) 0.054(6) 0.127(12) -0.018(7) -0.054(7) 0.019(5)
O2' 0.057(4) 0.067(7) 0.124(10) -0.044(7) 0.021(6) -0.004(4)

loop_
_atom_type_symbol
_atom_type_description
_atom_type_scat_dispersion_real
_atom_type_scat_dispersion_imag
_atom_type_scat_source
C C 0.0033 0.0016 'International Tables Vol C Tables 4.2.6.8 and 6.1.1.4'
H H 0.0000 0.0000 'International Tables Vol C Tables 4.2.6.8 and 6.1.1.4'
B B 0.0013 0.0007 'International Tables Vol C Tables 4.2.6.8 and 6.1.1.4'
F F 0.0171 0.0103 'International Tables Vol C Tables 4.2.6.8 and 6.1.1.4'
N N 0.0061 0.0033 'International Tables Vol C Tables 4.2.6.8 and 6.1.1.4'
Zn Zn 0.2839 1.4301 'International Tables Vol C Tables 4.2.6.8 and 6.1.1.4'
O O 0.0106 0.0060 'International Tables Vol C Tables 4.2.6.8 and 6.1.1.4'

loop_
_geom_angle_atom_site_label_1
_geom_angle_atom_site_label_2
_geom_angle_atom_site_label_3
_geom_angle
_geom_angle_site_symmetry_1
_geom_angle_site_symmetry_3
_geom_angle_publ_flag
N6 Zn1 N5 87.48(7) . . ?
N6 Zn1 N1 153.69(7) . . ?
N5 Zn1 N1 76.17(7) . . ?
N6 Zn1 N3 75.95(7) . . ?
N5 Zn1 N3 153.06(7) . . ?
N1 Zn1 N3 126.26(7) . . ?
N6 Zn1 N2 94.24(8) . . ?
N5 Zn1 N2 122.85(7) . . ?
N1 Zn1 N2 78.19(8) . . ?
N3 Zn1 N2 80.08(7) . . ?
N6 Zn1 N4 122.45(7) . . ?
N5 Zn1 N4 94.38(7) . . ?
N1 Zn1 N4 79.86(7) . . ?
N3 Zn1 N4 77.53(7) . . ?
N2 Zn1 N4 129.65(7) . . ?
C9 N1 C1 111.62(19) . . ?
C9 N1 C8 109.33(19) . . ?
C1 N1 C8 110.33(18) . . ?
C9 N1 Zn1 107.39(14) . . ?
C1 N1 Zn1 108.97(14) . . ?
C8 N1 Zn1 109.13(14) . . ?
C2 N2 C3 108.8(2) . . ?
C2 N2 C15 110.18(19) . . ?
C3 N2 C15 109.47(19) . . ?
C2 N2 Zn1 108.73(15) . . ?
C3 N2 Zn1 102.08(15) . . ?
C15 N2 Zn1 117.09(16) . . ?
C16 N3 C5 111.8(2) . . ?
C16 N3 C4 110.0(2) . . ?
C5 N3 C4 110.9(2) . . ?
C16 N3 Zn1 106.98(14) . . ?
C5 N3 Zn1 108.89(13) . . ?
C4 N3 Zn1 108.12(14) . . ?
C6 N4 C7 108.63(18) . . ?
C6 N4 C22 109.69(19) . . ?
C7 N4 C22 109.58(18) . . ?
C6 N4 Zn1 109.21(14) . . ?
C7 N4 Zn1 102.17(13) . . ?
C22 N4 Zn1 117.09(14) . . ?
C10 N5 C14 118.2(2) . . ?
C10 N5 Zn1 115.45(15) . . ?
C14 N5 Zn1 126.08(17) . . ?
C17 N6 C21 118.0(2) . . ?
C17 N6 Zn1 116.03(16) . . ?
C21 N6 Zn1 125.71(17) . . ?
N1 C1 C2 111.01(19) . . ?
N1 C1 H1A 109.4 . . ?
C2 C1 H1A 109.4 . . ?
N1 C1 H1B 109.4 . . ?
C2 C1 H1B 109.4 . . ?
H1A C1 H1B 108.0 . . ?
N2 C2 C1 111.5(2) . . ?
N2 C2 H2A 109.3 . . ?
C1 C2 H2A 109.3 . . ?
N2 C2 H2B 109.3 . . ?
C1 C2 H2B 109.3 . . ?
H2A C2 H2B 108.0 . . ?
N2 C3 C4 111.8(2) . . ?
N2 C3 H3A 109.2 . . ?
C4 C3 H3A 109.2 . . ?
N2 C3 H3B 109.2 . . ?
C4 C3 H3B 109.2 . . ?
H3A C3 H3B 107.9 . . ?
N3 C4 C3 110.7(2) . . ?
N3 C4 H4A 109.5 . . ?
C3 C4 H4A 109.5 . . ?
N3 C4 H4B 109.5 . . ?
C3 C4 H4B 109.5 . . ?
H4A C4 H4B 108.1 . . ?
N3 C5 C6 110.9(2) . . ?
N3 C5 H5A 109.5 . . ?
C6 C5 H5A 109.5 . . ?
N3 C5 H5B 109.5 . . ?
C6 C5 H5B 109.5 . . ?
H5A C5 H5B 108.1 . . ?
N4 C6 C5 111.4(2) . . ?
N4 C6 H6A 109.3 . . ?
C5 C6 H6A 109.3 . . ?
N4 C6 H6B 109.3 . . ?
C5 C6 H6B 109.3 . . ?
H6A C6 H6B 108.0 . . ?
N4 C7 C8 111.54(19) . . ?
N4 C7 H7A 109.3 . . ?
C8 C7 H7A 109.3 . . ?
N4 C7 H7B 109.3 . . ?
C8 C7 H7B 109.3 . . ?
H7A C7 H7B 108.0 . . ?
N1 C8 C7 110.40(19) . . ?
N1 C8 H8A 109.6 . . ?
C7 C8 H8A 109.6 . . ?
N1 C8 H8B 109.6 . . ?
C7 C8 H8B 109.6 . . ?
H8A C8 H8B 108.1 . . ?
N1 C9 C10 110.16(19) . . ?
N1 C9 H9A 109.6 . . ?
C10 C9 H9A 109.6 . . ?
N1 C9 H9B 109.6 . . ?
C10 C9 H9B 109.6 . . ?
H9A C9 H9B 108.1 . . ?
N5 C10 C11 122.2(2) . . ?
N5 C10 C9 116.2(2) . . ?
C11 C10 C9 121.6(2) . . ?
C12 C11 C10 118.9(3) . . ?
C12 C11 H11 120.6 . . ?
C10 C11 H11 120.6 . . ?
C11 C12 C13 119.4(2) . . ?
C11 C12 H12 120.3 . . ?
C13 C12 H12 120.3 . . ?
C14 C13 C12 118.1(3) . . ?
C14 C13 H13 120.9 . . ?
C12 C13 H13 120.9 . . ?
N5 C14 C13 123.1(2) . . ?
N5 C14 H14 118.4 . . ?
C13 C14 H14 118.4 . . ?
N2 C15 B1 117.4(2) . . ?
N2 C15 H15A 108.0 . . ?
B1 C15 H15A 108.0 . . ?
N2 C15 H15B 108.0 . . ?
B1 C15 H15B 108.0 . . ?
H15A C15 H15B 107.2 . . ?
N3 C16 C17 110.2(2) . . ?
N3 C16 H16A 109.6 . . ?
C17 C16 H16A 109.6 . . ?
N3 C16 H16B 109.6 . . ?
C17 C16 H16B 109.6 . . ?
H16A C16 H16B 108.1 . . ?
N6 C17 C18 122.2(2) . . ?
N6 C17 C16 116.3(2) . . ?
C18 C17 C16 121.6(2) . . ?
C19 C18 C17 119.2(2) . . ?
C19 C18 H18 120.4 . . ?
C17 C18 H18 120.4 . . ?
C18 C19 C20 118.9(2) . . ?
C18 C19 H19 120.5 . . ?
C20 C19 H19 120.5 . . ?
C21 C20 C19 118.5(2) . . ?
C21 C20 H20 120.7 . . ?
C19 C20 H20 120.7 . . ?
N6 C21 C20 123.2(2) . . ?
N6 C21 H21 118.4 . . ?
C20 C21 H21 118.4 . . ?
N4 C22 B2 117.7(2) . . ?
N4 C22 H22A 107.9 . . ?
B2 C22 H22A 107.9 . . ?
N4 C22 H22B 107.9 . . ?
B2 C22 H22B 107.9 . . ?
H22A C22 H22B 107.2 . . ?
F1 B1 F3 107.9(2) . . ?
F1 B1 F2 106.6(2) . . ?
F3 B1 F2 106.9(2) . . ?
F1 B1 C15 110.0(2) . . ?
F3 B1 C15 112.9(2) . . ?
F2 B1 C15 112.2(2) . . ?
F5 B2 F4 108.7(2) . . ?
F5 B2 F6 106.2(2) . . ?
F4 B2 F6 106.3(2) . . ?
F5 B2 C22 110.2(2) . . ?
F4 B2 C22 113.2(2) . . ?
F6 B2 C22 111.8(2) . . ?
H1C O1 H1D 103(5) . . ?
H2C O2 H2D 91(6) . . ?
H2E O2' H2F 86(5) . . ?

loop_
_geom_bond_atom_site_label_1
_geom_bond_atom_site_label_2
_geom_bond_distance
_geom_bond_site_symmetry_2
_geom_bond_publ_flag
Zn1 N6 2.170(2) . ?
Zn1 N5 2.1824(19) . ?
Zn1 N1 2.221(2) . ?
Zn1 N3 2.2442(19) . ?
Zn1 N2 2.322(2) . ?
Zn1 N4 2.331(2) . ?
F1 B1 1.403(4) . ?
F2 B1 1.430(4) . ?
F3 B1 1.409(3) . ?
F4 B2 1.404(3) . ?
F5 B2 1.404(3) . ?
F6 B2 1.444(3) . ?
N1 C9 1.477(3) . ?
N1 C1 1.477(3) . ?
N1 C8 1.485(3) . ?
N2 C2 1.480(3) . ?
N2 C3 1.485(3) . ?
N2 C15 1.497(3) . ?
N3 C16 1.474(3) . ?
N3 C5 1.482(3) . ?
N3 C4 1.482(3) . ?
N4 C6 1.484(3) . ?
N4 C7 1.485(3) . ?
N4 C22 1.497(3) . ?
N5 C10 1.338(3) . ?
N5 C14 1.342(3) . ?
N6 C17 1.339(3) . ?
N6 C21 1.345(3) . ?
C1 C2 1.523(3) . ?
C1 H1A 0.9900 . ?
C1 H1B 0.9900 . ?
C2 H2A 0.9900 . ?
C2 H2B 0.9900 . ?
C3 C4 1.508(4) . ?
C3 H3A 0.9900 . ?
C3 H3B 0.9900 . ?
C4 H4A 0.9900 . ?
C4 H4B 0.9900 . ?
C5 C6 1.517(4) . ?
C5 H5A 0.9900 . ?
C5 H5B 0.9900 . ?
C6 H6A 0.9900 . ?
C6 H6B 0.9900 . ?
C7 C8 1.509(3) . ?
C7 H7A 0.9900 . ?
C7 H7B 0.9900 . ?
C8 H8A 0.9900 . ?
C8 H8B 0.9900 . ?
C9 C10 1.504(3) . ?
C9 H9A 0.9900 . ?
C9 H9B 0.9900 . ?
C10 C11 1.389(3) . ?
C11 C12 1.379(4) . ?
C11 H11 0.9500 . ?
C12 C13 1.383(4) . ?
C12 H12 0.9500 . ?
C13 C14 1.383(4) . ?
C13 H13 0.9500 . ?
C14 H14 0.9500 . ?
C15 B1 1.619(4) . ?
C15 H15A 0.9900 . ?
C15 H15B 0.9900 . ?
C16 C17 1.508(3) . ?
C16 H16A 0.9900 . ?
C16 H16B 0.9900 . ?
C17 C18 1.385(3) . ?
C18 C19 1.379(4) . ?
C18 H18 0.9500 . ?
C19 C20 1.385(4) . ?
C19 H19 0.9500 . ?
C20 C21 1.372(4) . ?
C20 H20 0.9500 . ?
C21 H21 0.9500 . ?
C22 B2 1.611(4) . ?
C22 H22A 0.9900 . ?
C22 H22B 0.9900 . ?
O1 H1C 0.76(5) . ?
O1 H1D 0.87(5) . ?
O2 H2C 0.70(6) . ?
O2 H2D 0.93(5) . ?
O2' H2E 0.84(6) . ?
O2' H2F 0.89(5) . ?

loop_
_geom_torsion_atom_site_label_1
_geom_torsion_atom_site_label_2
_geom_torsion_atom_site_label_3
_geom_torsion_atom_site_label_4
_geom_torsion
_geom_torsion_site_symmetry_1
_geom_torsion_site_symmetry_2
_geom_torsion_site_symmetry_3
_geom_torsion_site_symmetry_4
_geom_torsion_publ_flag
C9 N1 C1 C2 72.8(2) . . . . ?
C8 N1 C1 C2 -165.45(19) . . . . ?
Zn1 N1 C1 C2 -45.7(2) . . . . ?
C3 N2 C2 C1 79.5(2) . . . . ?
C15 N2 C2 C1 -160.5(2) . . . . ?
Zn1 N2 C2 C1 -30.9(2) . . . . ?
N1 C1 C2 N2 52.5(3) . . . . ?
C2 N2 C3 C4 -163.2(2) . . . . ?
C15 N2 C3 C4 76.4(3) . . . . ?
Zn1 N2 C3 C4 -48.4(2) . . . . ?
C16 N3 C4 C3 -152.7(2) . . . . ?
C5 N3 C4 C3 83.1(2) . . . . ?
Zn1 N3 C4 C3 -36.2(2) . . . . ?
N2 C3 C4 N3 60.8(3) . . . . ?
C16 N3 C5 C6 71.7(3) . . . . ?
C4 N3 C5 C6 -165.1(2) . . . . ?
Zn1 N3 C5 C6 -46.2(3) . . . . ?
C7 N4 C6 C5 79.5(2) . . . . ?
C22 N4 C6 C5 -160.7(2) . . . . ?
Zn1 N4 C6 C5 -31.2(2) . . . . ?
N3 C5 C6 N4 52.9(3) . . . . ?
C6 N4 C7 C8 -163.5(2) . . . . ?
C22 N4 C7 C8 76.7(2) . . . . ?
Zn1 N4 C7 C8 -48.2(2) . . . . ?
C9 N1 C8 C7 -153.1(2) . . . . ?
C1 N1 C8 C7 83.8(2) . . . . ?
Zn1 N1 C8 C7 -35.9(2) . . . . ?
N4 C7 C8 N1 60.1(3) . . . . ?
C1 N1 C9 C10 -160.73(19) . . . . ?
C8 N1 C9 C10 76.9(2) . . . . ?
Zn1 N1 C9 C10 -41.4(2) . . . . ?
C14 N5 C10 C11 -1.1(3) . . . . ?
Zn1 N5 C10 C11 173.53(16) . . . . ?
C14 N5 C10 C9 177.5(2) . . . . ?
Zn1 N5 C10 C9 -7.8(3) . . . . ?
N1 C9 C10 N5 34.0(3) . . . . ?
N1 C9 C10 C11 -147.4(2) . . . . ?
N5 C10 C11 C12 1.2(3) . . . . ?
C9 C10 C11 C12 -177.4(2) . . . . ?
C10 C11 C12 C13 0.1(3) . . . . ?
C11 C12 C13 C14 -1.3(4) . . . . ?
C10 N5 C14 C13 -0.3(4) . . . . ?
Zn1 N5 C14 C13 -174.26(18) . . . . ?
C12 C13 C14 N5 1.5(4) . . . . ?
C2 N2 C15 B1 52.9(3) . . . . ?
C3 N2 C15 B1 172.5(2) . . . . ?
Zn1 N2 C15 B1 -72.0(3) . . . . ?
C5 N3 C16 C17 -160.2(2) . . . . ?
C4 N3 C16 C17 76.1(2) . . . . ?
Zn1 N3 C16 C17 -41.1(2) . . . . ?
C21 N6 C17 C18 -0.9(4) . . . . ?
Zn1 N6 C17 C18 173.74(19) . . . . ?
C21 N6 C17 C16 178.8(2) . . . . ?
Zn1 N6 C17 C16 -6.6(3) . . . . ?
N3 C16 C17 N6 33.3(3) . . . . ?
N3 C16 C17 C18 -147.0(2) . . . . ?
N6 C17 C18 C19 0.9(4) . . . . ?
C16 C17 C18 C19 -178.8(2) . . . . ?
C17 C18 C19 C20 0.3(4) . . . . ?
C18 C19 C20 C21 -1.3(4) . . . . ?
C17 N6 C21 C20 -0.2(4) . . . . ?
Zn1 N6 C21 C20 -174.31(19) . . . . ?
C19 C20 C21 N6 1.3(4) . . . . ?
C6 N4 C22 B2 52.3(3) . . . . ?
C7 N4 C22 B2 171.5(2) . . . . ?
Zn1 N4 C22 B2 -72.8(2) . . . . ?
N2 C15 B1 F1 152.4(2) . . . . ?
N2 C15 B1 F3 31.8(4) . . . . ?
N2 C15 B1 F2 -89.1(3) . . . . ?
N4 C22 B2 F5 154.2(2) . . . . ?
N4 C22 B2 F4 32.3(3) . . . . ?
N4 C22 B2 F6 -87.8(3) . . . . ?
